data_7100966
loop_
_publ_author_name
'Masaaki Okazaki'
'Kyeong A. Jung'
'Hiromi Tobita'

_publ_section_title
;
Regioselective Silylphosphination of Methyl Vinyl
Ketone with Complexes Containing Cyclic and Linear
Iron-Silicon-Phosphorus Reacting Sites
;
_journal_name_full 'Chemical Communications'
_journal_paper_doi 10.1039/b413861a
_journal_year 2005
_chemical_formula_sum 'C29 H37 Fe O2 P Si'
_chemical_formula_weight 532.50
_space_group_IT_number 14
_symmetry_cell_setting monoclinic
_symmetry_space_group_name_Hall '-P 2ybc'
_symmetry_space_group_name_H-M 'P 1 21/c 1'
_cell_angle_alpha 90.00
_cell_angle_beta 97.956(4)
_cell_angle_gamma 90.00
_cell_formula_units_Z 4
_cell_length_a 9.7874(6)
_cell_length_b 11.2168(7)
_cell_length_c 25.7032(18)
_cell_measurement_temperature 150(2)
_cell_volume 2794.6(3)
_diffrn_ambient_temperature 150(2)
_exptl_crystal_density_diffrn 1.266
_cod_original_sg_symbol_H-M 'P 21/c'
_cod_database_code 7100966

loop_
_symmetry_equiv_pos_as_xyz
'x, y, z'
'-x, y+1/2, -z+1/2'
'-x, -y, -z'
'x, -y-1/2, z-1/2'

loop_
_atom_site_label
_atom_site_type_symbol
_atom_site_fract_x
_atom_site_fract_y
_atom_site_fract_z
_atom_site_U_iso_or_equiv
_atom_site_adp_type
_atom_site_occupancy
_atom_site_symmetry_multiplicity
_atom_site_calc_flag
_atom_site_refinement_flags
_atom_site_disorder_assembly
_atom_site_disorder_group
Fe1 Fe 0.10601(4) 0.29622(3) 0.629588(12) 0.01962(11) Uani 1 1 d . . .
Si1 Si 0.27435(7) 0.33223(6) 0.69943(3) 0.02550(16) Uani 1 1 d . . .
P1 P 0.27615(7) 0.20635(5) 0.59927(2) 0.02246(14) Uani 1 1 d . . .
C1 C 0.1420(3) 0.4369(2) 0.60672(10) 0.0264(5) Uani 1 1 d . . .
O1 O 0.1494(2) 0.53433(17) 0.59136(8) 0.0385(5) Uani 1 1 d . . .
C2 C 0.2918(3) 0.2371(3) 0.76130(11) 0.0386(7) Uani 1 1 d . . .
H1 H 0.2551 0.1572 0.7525 0.058 Uiso 1 1 calc R . .
H2 H 0.2399 0.2739 0.7871 0.058 Uiso 1 1 calc R . .
H3 H 0.3893 0.2311 0.7761 0.058 Uiso 1 1 calc R . .
C3 C 0.2787(3) 0.4891(3) 0.72664(12) 0.0367(6) Uani 1 1 d . . .
H4 H 0.3584 0.4979 0.7540 0.055 Uiso 1 1 calc R . .
H5 H 0.1937 0.5045 0.7417 0.055 Uiso 1 1 calc R . .
H6 H 0.2862 0.5462 0.6983 0.055 Uiso 1 1 calc R . .
O2 O 0.4324(2) 0.31216(18) 0.67944(8) 0.0342(4) Uani 1 1 d . . .
C4 C 0.4470(3) 0.2834(2) 0.62678(11) 0.0307(6) Uani 1 1 d . . .
C5 C 0.5762(3) 0.2049(3) 0.62726(14) 0.0425(7) Uani 1 1 d . . .
H7 H 0.6540 0.2419 0.6496 0.064 Uiso 1 1 calc R . .
H8 H 0.5985 0.1971 0.5914 0.064 Uiso 1 1 calc R . .
H9 H 0.5585 0.1258 0.6411 0.064 Uiso 1 1 calc R . .
C6 C 0.4652(3) 0.3950(3) 0.59460(14) 0.0407(7) Uani 1 1 d . . .
H10 H 0.4585 0.3881 0.5575 0.049 Uiso 1 1 calc R . .
C7 C 0.4900(5) 0.5011(4) 0.6163(2) 0.0700(12) Uani 1 1 d . . .
H11 H 0.4970 0.5099 0.6534 0.084 Uiso 1 1 calc R . .
H12 H 0.5007 0.5685 0.5949 0.084 Uiso 1 1 calc R . .
C8 C 0.3027(3) 0.0475(2) 0.61707(10) 0.0258(5) Uani 1 1 d . . .
C9 C 0.3553(3) 0.0163(2) 0.66876(11) 0.0303(5) Uani 1 1 d . . .
H13 H 0.3863 0.0770 0.6934 0.036 Uiso 1 1 calc R . .
C10 C 0.3627(3) -0.1031(3) 0.68453(12) 0.0379(6) Uani 1 1 d . . .
H14 H 0.3991 -0.1232 0.7196 0.045 Uiso 1 1 calc R . .
C11 C 0.3168(4) -0.1923(3) 0.64878(14) 0.0434(7) Uani 1 1 d . . .
H15 H 0.3217 -0.2734 0.6595 0.052 Uiso 1 1 calc R . .
C12 C 0.2642(4) -0.1632(3) 0.59791(13) 0.0409(7) Uani 1 1 d . . .
H16 H 0.2325 -0.2244 0.5736 0.049 Uiso 1 1 calc R . .
C13 C 0.2573(3) -0.0436(2) 0.58173(11) 0.0327(6) Uani 1 1 d . . .
H17 H 0.2215 -0.0245 0.5465 0.039 Uiso 1 1 calc R . .
C14 C 0.2781(3) 0.2034(2) 0.52760(10) 0.0285(5) Uani 1 1 d . . .
C15 C 0.3800(3) 0.1435(3) 0.50397(12) 0.0388(7) Uani 1 1 d . . .
H18 H 0.4509 0.1009 0.5252 0.047 Uiso 1 1 calc R . .
C16 C 0.3774(4) 0.1466(3) 0.44957(13) 0.0492(9) Uani 1 1 d . . .
H19 H 0.4481 0.1083 0.4339 0.059 Uiso 1 1 calc R . .
C17 C 0.2707(4) 0.2061(3) 0.41802(12) 0.0509(9) Uani 1 1 d . . .
H20 H 0.2681 0.2068 0.3809 0.061 Uiso 1 1 calc R . .
C18 C 0.1688(4) 0.2641(3) 0.44085(12) 0.0457(8) Uani 1 1 d . . .
H21 H 0.0957 0.3037 0.4194 0.055 Uiso 1 1 calc R . .
C19 C 0.1740(3) 0.2640(2) 0.49553(11) 0.0334(6) Uani 1 1 d . . .
H22 H 0.1056 0.3059 0.5111 0.040 Uiso 1 1 calc R . .
C20 C -0.0634(3) 0.1874(2) 0.59558(9) 0.0255(5) Uani 1 1 d . . .
C21 C -0.1027(3) 0.3094(2) 0.59303(10) 0.0258(5) Uani 1 1 d . . .
C22 C -0.0881(3) 0.3553(2) 0.64601(9) 0.0247(5) Uani 1 1 d . . .
C23 C -0.0433(3) 0.2597(2) 0.68084(9) 0.0236(5) Uani 1 1 d . . .
C24 C -0.0248(3) 0.1557(2) 0.65002(9) 0.0238(5) Uani 1 1 d . . .
C25 C -0.0798(3) 0.1000(3) 0.55078(10) 0.0332(6) Uani 1 1 d . . .
H23 H -0.1750 0.0705 0.5451 0.050 Uiso 1 1 calc R . .
H24 H -0.0164 0.0329 0.5592 0.050 Uiso 1 1 calc R . .
H25 H -0.0587 0.1396 0.5189 0.050 Uiso 1 1 calc R . .
C26 C -0.1618(3) 0.3777(3) 0.54450(11) 0.0368(6) Uani 1 1 d . . .
H26 H -0.1339 0.3394 0.5134 0.055 Uiso 1 1 calc R . .
H27 H -0.1272 0.4598 0.5470 0.055 Uiso 1 1 calc R . .
H28 H -0.2627 0.3784 0.5416 0.055 Uiso 1 1 calc R . .
C27 C -0.1302(3) 0.4774(2) 0.66236(11) 0.0343(6) Uani 1 1 d . . .
H29 H -0.2225 0.4733 0.6730 0.051 Uiso 1 1 calc R . .
H30 H -0.1314 0.5327 0.6328 0.051 Uiso 1 1 calc R . .
H31 H -0.0642 0.5056 0.6919 0.051 Uiso 1 1 calc R . .
C28 C -0.0459(3) 0.2635(2) 0.73913(10) 0.0309(6) Uani 1 1 d . . .
H32 H -0.0047 0.3383 0.7533 0.046 Uiso 1 1 calc R . .
H33 H 0.0069 0.1961 0.7558 0.046 Uiso 1 1 calc R . .
H34 H -0.1415 0.2585 0.7463 0.046 Uiso 1 1 calc R . .
C29 C 0.0035(3) 0.0317(2) 0.67087(10) 0.0302(6) Uani 1 1 d . . .
H35 H 0.0641 0.0355 0.7045 0.045 Uiso 1 1 calc R . .
H36 H 0.0485 -0.0147 0.6457 0.045 Uiso 1 1 calc R . .
H37 H -0.0836 -0.0067 0.6760 0.045 Uiso 1 1 calc R . .

loop_
_atom_site_aniso_label
_atom_site_aniso_U_11
_atom_site_aniso_U_22
_atom_site_aniso_U_33
_atom_site_aniso_U_23
_atom_site_aniso_U_13
_atom_site_aniso_U_12
Fe1 0.02516(19) 0.01631(17) 0.01845(17) 0.00077(11) 0.00679(12) -0.00321(13)
Si1 0.0293(4) 0.0225(3) 0.0245(3) -0.0027(3) 0.0033(3) -0.0068(3)
P1 0.0271(3) 0.0180(3) 0.0239(3) 0.0015(2) 0.0090(2) -0.0021(2)
C1 0.0291(12) 0.0250(13) 0.0268(12) -0.0001(9) 0.0092(10) -0.0039(10)
O1 0.0473(12) 0.0226(10) 0.0468(12) 0.0111(8) 0.0107(9) -0.0037(8)
C2 0.0421(16) 0.0436(17) 0.0281(13) 0.0037(12) -0.0027(12) -0.0088(13)
C3 0.0423(16) 0.0299(14) 0.0380(15) -0.0098(11) 0.0056(12) -0.0072(12)
O2 0.0283(10) 0.0349(11) 0.0395(11) -0.0093(8) 0.0046(8) -0.0072(8)
C4 0.0273(13) 0.0247(13) 0.0423(15) -0.0013(10) 0.0124(11) -0.0062(10)
C5 0.0317(15) 0.0350(16) 0.065(2) -0.0042(14) 0.0198(14) -0.0080(12)
C6 0.0330(15) 0.0340(16) 0.0575(18) 0.0048(13) 0.0149(13) -0.0092(12)
C7 0.065(3) 0.050(2) 0.098(3) 0.010(2) 0.022(2) -0.0112(19)
C8 0.0274(12) 0.0195(12) 0.0320(13) 0.0032(9) 0.0092(10) -0.0009(9)
C9 0.0298(13) 0.0268(13) 0.0340(13) 0.0030(10) 0.0035(11) 0.0003(10)
C10 0.0380(15) 0.0306(15) 0.0441(16) 0.0119(12) 0.0025(13) 0.0043(12)
C11 0.0514(19) 0.0205(13) 0.0600(19) 0.0085(12) 0.0137(15) 0.0022(12)
C12 0.0572(19) 0.0200(13) 0.0476(17) -0.0049(12) 0.0144(14) -0.0048(13)
C13 0.0419(15) 0.0240(13) 0.0336(13) -0.0013(10) 0.0102(12) -0.0026(11)
C14 0.0382(14) 0.0230(12) 0.0275(12) 0.0018(9) 0.0153(11) -0.0026(10)
C15 0.0483(17) 0.0352(16) 0.0379(15) 0.0012(12) 0.0236(13) 0.0006(13)
C16 0.069(2) 0.0436(18) 0.0433(17) -0.0020(14) 0.0366(17) 0.0001(16)
C17 0.085(3) 0.0458(19) 0.0279(14) 0.0041(13) 0.0279(16) -0.0032(18)
C18 0.071(2) 0.0375(17) 0.0309(15) 0.0092(12) 0.0155(14) 0.0036(16)
C19 0.0490(17) 0.0249(13) 0.0289(13) 0.0043(10) 0.0145(12) 0.0005(12)
C20 0.0260(12) 0.0289(13) 0.0223(11) -0.0035(9) 0.0060(9) -0.0079(10)
C21 0.0238(12) 0.0298(13) 0.0242(12) 0.0016(10) 0.0040(9) -0.0014(10)
C22 0.0248(12) 0.0253(12) 0.0252(11) -0.0020(9) 0.0079(9) -0.0008(9)
C23 0.0266(12) 0.0246(12) 0.0218(11) -0.0013(9) 0.0107(9) -0.0037(9)
C24 0.0288(12) 0.0211(12) 0.0230(11) -0.0012(9) 0.0092(9) -0.0059(9)
C25 0.0394(15) 0.0343(15) 0.0267(12) -0.0088(11) 0.0069(11) -0.0096(12)
C26 0.0375(15) 0.0448(17) 0.0272(13) 0.0046(12) 0.0014(11) 0.0048(13)
C27 0.0410(16) 0.0281(14) 0.0354(14) -0.0021(11) 0.0107(12) 0.0054(12)
C28 0.0430(15) 0.0305(13) 0.0220(12) -0.0022(10) 0.0141(11) -0.0048(11)
C29 0.0411(15) 0.0221(12) 0.0299(13) 0.0019(10) 0.0143(11) -0.0072(11)

loop_
_geom_bond_atom_site_label_1
_geom_bond_atom_site_label_2
_geom_bond_distance
_geom_bond_site_symmetry_2
_geom_bond_publ_flag
Fe1 C1 1.737(3) . ?
Fe1 C22 2.109(2) . ?
Fe1 C21 2.132(3) . ?
Fe1 C23 2.139(2) . ?
Fe1 C24 2.141(2) . ?
Fe1 C20 2.145(2) . ?
Fe1 P1 2.1808(7) . ?
Fe1 Si1 2.2982(8) . ?
Si1 O2 1.711(2) . ?
Si1 C3 1.892(3) . ?
Si1 C2 1.903(3) . ?
P1 C14 1.845(3) . ?
P1 C8 1.849(3) . ?
P1 C4 1.927(3) . ?
C1 O1 1.168(3) . ?
O2 C4 1.418(3) . ?
C4 C6 1.525(4) . ?
C4 C5 1.540(4) . ?
C6 C7 1.322(5) . ?
C8 C13 1.399(4) . ?
C8 C9 1.401(4) . ?
C9 C10 1.398(4) . ?
C10 C11 1.390(5) . ?
C11 C12 1.376(5) . ?
C12 C13 1.403(4) . ?
C14 C19 1.395(4) . ?
C14 C15 1.409(4) . ?
C15 C16 1.396(4) . ?
C16 C17 1.400(5) . ?
C17 C18 1.387(5) . ?
C18 C19 1.399(4) . ?
C20 C21 1.420(4) . ?
C20 C24 1.442(3) . ?
C20 C25 1.504(3) . ?
C21 C22 1.445(3) . ?
C21 C26 1.509(4) . ?
C22 C23 1.427(3) . ?
C22 C27 1.507(4) . ?
C23 C24 1.435(3) . ?
C23 C28 1.502(3) . ?
C24 C29 1.503(3) . ?
